data_7211818
loop_
_publ_author_name
'Qiu, Yongcai'
'Liu, Zhihui'
'Mou, Jixia'
'Deng, Hong'
'Zeller, Matthias'

_publ_section_title
;
 Rationally designed and controlled syntheses of different series of
 4d--4f heterometallic coordination frameworks based on lanthanide
 carboxylate and Ag(IN)2 substructures
;
_journal_issue 1
_journal_name_full CrystEngComm
_journal_page_first 277
_journal_paper_doi 10.1039/b915025k
_journal_volume 12
_journal_year 2010
_chemical_formula_moiety 'C12 H9 Ag N2 O4, 4(H2 O)'
_chemical_formula_sum 'C12 H17 Ag N2 O8'
_chemical_formula_weight 425.15
_chemical_name_systematic
;
?
;
_space_group_IT_number 2
_symmetry_cell_setting triclinic
_symmetry_space_group_name_Hall '-P 1'
_symmetry_space_group_name_H-M 'P -1'
_atom_sites_solution_hydrogens geom
_atom_sites_solution_primary direct
_atom_sites_solution_secondary difmap
_audit_creation_method SHELXL-97
_cell_angle_alpha 108.550(2)
_cell_angle_beta 103.457(2)
_cell_angle_gamma 102.463(2)
_cell_formula_units_Z 1
_cell_length_a 5.8629(2)
_cell_length_b 8.4880(3)
_cell_length_c 8.8740(3)
_cell_measurement_reflns_used 1345
_cell_measurement_temperature 296(2)
_cell_measurement_theta_max 28.00
_cell_measurement_theta_min 1.36
_cell_volume 386.53(2)
_computing_cell_refinement 'Apex2 v2.1-4'
_computing_data_collection 'Apex2 v2.1-4 (Bruker, 2007)'
_computing_data_reduction 'Apex2 v2.1-4'
_computing_molecular_graphics 'SHELXTL 6.14'
_computing_publication_material 'SHELXTL 6.14'
_computing_structure_refinement 'SHELXTL 6.14'
_computing_structure_solution 'SHELXTL 6.14 (Bruker, 2000-2003)'
_diffrn_ambient_temperature 296(2)
_diffrn_measured_fraction_theta_full 0.993
_diffrn_measured_fraction_theta_max 0.993
_diffrn_measurement_device_type 'Bruker AXS SMART APEX CCD diffractometer'
_diffrn_measurement_method '\w scans'
_diffrn_radiation_monochromator graphite
_diffrn_radiation_source 'fine-focus sealed tube'
_diffrn_radiation_type MoK\a
_diffrn_radiation_wavelength 0.71073
_diffrn_reflns_av_R_equivalents 0.0264
_diffrn_reflns_av_sigmaI/netI 0.0256
_diffrn_reflns_limit_h_max 7
_diffrn_reflns_limit_h_min -7
_diffrn_reflns_limit_k_max 10
_diffrn_reflns_limit_k_min -10
_diffrn_reflns_limit_l_max 10
_diffrn_reflns_limit_l_min -10
_diffrn_reflns_number 5334
_diffrn_reflns_theta_full 26.00
_diffrn_reflns_theta_max 26.00
_diffrn_reflns_theta_min 2.56
_diffrn_standards_number 0
_exptl_absorpt_coefficient_mu 1.347
_exptl_absorpt_correction_T_max 0.7935
_exptl_absorpt_correction_T_min 0.7469
_exptl_absorpt_correction_type multi-scan
_exptl_absorpt_process_details 'Apex2 v2.1-4 (Bruker, 2007)'
_exptl_crystal_colour colorless
_exptl_crystal_density_diffrn 1.826
_exptl_crystal_density_method 'not measured'
_exptl_crystal_description block
_exptl_crystal_F_000 214
_exptl_crystal_size_max 0.23
_exptl_crystal_size_mid 0.20
_exptl_crystal_size_min 0.18
_refine_diff_density_max 0.248
_refine_diff_density_min -0.281
_refine_diff_density_rms 0.052
_refine_ls_extinction_coef 0.057(4)
_refine_ls_extinction_expression Fc^*^=kFc[1+0.001xFc^2^\l^3^/sin(2\q)]^-1/4^
_refine_ls_extinction_method SHELXL
_refine_ls_goodness_of_fit_ref 1.049
_refine_ls_hydrogen_treatment mixed
_refine_ls_matrix_type full
_refine_ls_number_parameters 120
_refine_ls_number_reflns 1509
_refine_ls_number_restraints 6
_refine_ls_restrained_S_all 1.049
_refine_ls_R_factor_all 0.0209
_refine_ls_R_factor_gt 0.0199
_refine_ls_shift/su_max 0.000
_refine_ls_shift/su_mean 0.000
_refine_ls_structure_factor_coef Fsqd
_refine_ls_weighting_details 'calc w=1/[\s^2^(Fo^2^)+(0.0288P)^2^+0.0698P] where P=(Fo^2^+2Fc^2^)/3'
_refine_ls_weighting_scheme calc
_refine_ls_wR_factor_gt 0.0516
_refine_ls_wR_factor_ref 0.0523
_reflns_number_gt 1447
_reflns_number_total 1509
_reflns_threshold_expression I>2\s(I)
_cod_data_source_file b915025k.txt
_cod_data_source_block 9
_cod_original_sg_symbol_H-M P-1
_cod_database_code 7211818

loop_
_symmetry_equiv_pos_as_xyz
'x, y, z'
'-x, -y, -z'

loop_
_atom_site_label
_atom_site_type_symbol
_atom_site_fract_x
_atom_site_fract_y
_atom_site_fract_z
_atom_site_U_iso_or_equiv
_atom_site_adp_type
_atom_site_occupancy
_atom_site_symmetry_multiplicity
_atom_site_calc_flag
_atom_site_refinement_flags
Ag1 Ag 1.5000 0.5000 0.5000 0.05323(13) Uani 1 2 d S
C1 C 0.9621(4) 0.3675(2) 0.2708(2) 0.0382(4) Uani 1 1 d .
H1 H 1.0282 0.4475 0.2288 0.046 Uiso 1 1 calc R
C2 C 0.7143(3) 0.2763(2) 0.2011(2) 0.0353(4) Uani 1 1 d .
H2 H 0.6160 0.2957 0.1145 0.042 Uiso 1 1 calc R
C3 C 0.6111(3) 0.1550(2) 0.26015(19) 0.0306(3) Uani 1 1 d .
C4 C 0.7663(4) 0.1346(2) 0.3919(2) 0.0394(4) Uani 1 1 d .
H4 H 0.7041 0.0562 0.4367 0.047 Uiso 1 1 calc R
C5 C 1.0114(4) 0.2308(2) 0.4556(2) 0.0424(4) Uani 1 1 d .
H5 H 1.1127 0.2154 0.5439 0.051 Uiso 1 1 calc R
C6 C 0.3426(3) 0.0476(2) 0.1819(2) 0.0334(4) Uani 1 1 d .
N1 N 1.1134(3) 0.34668(19) 0.39680(18) 0.0368(3) Uani 1 1 d .
O1 O 0.2195(3) 0.08779(17) 0.06982(17) 0.0463(3) Uani 1 1 d .
H1A H 0.0779 0.0200 0.0280 0.069 Uiso 0.50 1 calc PR
O2 O 0.2594(3) -0.06934(18) 0.22721(19) 0.0508(3) Uani 1 1 d .
O1W O 0.4327(3) 0.6366(2) 0.2285(2) 0.0575(4) Uani 1 1 d D
H1W H 0.554(4) 0.656(4) 0.193(4) 0.086 Uiso 1 1 d D
H2W H 0.374(5) 0.719(3) 0.229(4) 0.086 Uiso 1 1 d D
O2W O 0.8191(3) 0.6399(2) 0.1001(2) 0.0607(4) Uani 1 1 d D
H3W H 0.759(6) 0.591(3) -0.0043(13) 0.091 Uiso 1 1 d D
H4W H 0.923(5) 0.736(2) 0.125(3) 0.091 Uiso 1 1 d D

loop_
_atom_site_aniso_label
_atom_site_aniso_U_11
_atom_site_aniso_U_22
_atom_site_aniso_U_33
_atom_site_aniso_U_23
_atom_site_aniso_U_13
_atom_site_aniso_U_12
Ag1 0.01912(14) 0.05108(16) 0.06490(17) 0.00587(10) 0.00500(10) -0.00164(9)
C1 0.0288(10) 0.0409(9) 0.0428(9) 0.0182(7) 0.0116(7) 0.0042(8)
C2 0.0266(9) 0.0409(9) 0.0357(8) 0.0176(7) 0.0046(7) 0.0074(7)
C3 0.0227(9) 0.0315(8) 0.0330(7) 0.0101(6) 0.0059(6) 0.0066(7)
C4 0.0303(10) 0.0425(9) 0.0426(9) 0.0224(7) 0.0049(7) 0.0047(8)
C5 0.0287(10) 0.0479(10) 0.0432(9) 0.0199(8) 0.0002(7) 0.0072(8)
C6 0.0236(9) 0.0323(8) 0.0377(8) 0.0106(6) 0.0054(7) 0.0055(7)
N1 0.0204(8) 0.0384(7) 0.0409(7) 0.0097(6) 0.0047(6) 0.0032(6)
O1 0.0262(8) 0.0475(8) 0.0532(7) 0.0229(6) -0.0045(6) 0.0021(6)
O2 0.0278(8) 0.0511(8) 0.0689(9) 0.0334(7) 0.0061(6) -0.0015(6)
O1W 0.0440(10) 0.0622(9) 0.0721(10) 0.0344(8) 0.0189(8) 0.0149(8)
O2W 0.0451(10) 0.0580(9) 0.0732(10) 0.0350(8) 0.0121(8) -0.0015(7)

loop_
_atom_type_symbol
_atom_type_description
_atom_type_scat_dispersion_real
_atom_type_scat_dispersion_imag
_atom_type_scat_source
C C 0.0033 0.0016 'International Tables Vol C Tables 4.2.6.8 and 6.1.1.4'
H H 0.0000 0.0000 'International Tables Vol C Tables 4.2.6.8 and 6.1.1.4'
Ag Ag -0.8971 1.1015 'International Tables Vol C Tables 4.2.6.8 and 6.1.1.4'
N N 0.0061 0.0033 'International Tables Vol C Tables 4.2.6.8 and 6.1.1.4'
O O 0.0106 0.0060 'International Tables Vol C Tables 4.2.6.8 and 6.1.1.4'

loop_
_geom_angle_atom_site_label_1
_geom_angle_atom_site_label_2
_geom_angle_atom_site_label_3
_geom_angle
_geom_angle_site_symmetry_1
N1 Ag1 N1 180.0 2_866
N1 C1 C2 123.06(16) .
N1 C1 H1 118.5 .
C2 C1 H1 118.5 .
C1 C2 C3 119.74(15) .
C1 C2 H2 120.1 .
C3 C2 H2 120.1 .
C4 C3 C2 117.39(16) .
C4 C3 C6 121.49(15) .
C2 C3 C6 121.11(15) .
C5 C4 C3 119.57(16) .
C5 C4 H4 120.2 .
C3 C4 H4 120.2 .
N1 C5 C4 123.27(16) .
N1 C5 H5 118.4 .
C4 C5 H5 118.4 .
O2 C6 O1 125.40(17) .
O2 C6 C3 120.00(15) .
O1 C6 C3 114.60(15) .
C1 N1 C5 116.96(15) .
C1 N1 Ag1 120.04(12) .
C5 N1 Ag1 122.99(12) .
C6 O1 H1A 109.5 .
H1W O1W H2W 104.9(15) .
H3W O2W H4W 108.4(15) .

loop_
_geom_bond_atom_site_label_1
_geom_bond_atom_site_label_2
_geom_bond_distance
_geom_bond_site_symmetry_2
Ag1 N1 2.1614(15) 2_866
Ag1 N1 2.1614(15) .
C1 N1 1.342(2) .
C1 C2 1.373(3) .
C1 H1 0.9300 .
C2 C3 1.387(3) .
C2 H2 0.9300 .
C3 C4 1.388(2) .
C3 C6 1.503(2) .
C4 C5 1.369(3) .
C4 H4 0.9300 .
C5 N1 1.347(3) .
C5 H5 0.9300 .
C6 O2 1.233(2) .
C6 O1 1.271(2) .
O1 H1A 0.8200 .
O1W H1W 0.845(10) .
O1W H2W 0.846(10) .
O2W H3W 0.834(10) .
O2W H4W 0.830(10) .
